data_7132721
loop_
_publ_author_name
'Li, Kai'
'Rajeshkumar, Thayalan'
'Zhao, Yue'
'Wang, Tianwei'
'Maron, Laurent'
'Zhu, Congqing'

_publ_section_title
;
 Temperature induced single-crystal to single-crystal transformation of
 uranium azide complexes.
;
_journal_issue 21
_journal_name_full 'Chemical communications (Cambridge, England)'
_journal_page_first 2966
_journal_page_last 2969
_journal_paper_doi 10.1039/d4cc00546e
_journal_volume 60
_journal_year 2024
_chemical_formula_moiety 'C40 H96 N20 P4 U2'
_chemical_formula_sum 'C40 H96 N20 P4 U2'
_chemical_formula_weight 1457.30
_space_group_crystal_system monoclinic
_space_group_IT_number 15
_space_group_name_Hall '-C 2yc'
_space_group_name_H-M_alt 'C 1 2/c 1'
_atom_sites_solution_hydrogens geom
_atom_sites_solution_primary iterative
_audit_creation_date 2024-01-11
_audit_creation_method
;
Olex2 1.5
(compiled 2023.08.24 svn.re1ec1418 for OlexSys, GUI svn.r6817)
;
_audit_update_record
;
2024-01-31 deposited with the CCDC.	2024-02-15 downloaded from the CCDC.
;
_cell_angle_alpha 90
_cell_angle_beta 110.647(7)
_cell_angle_gamma 90
_cell_formula_units_Z 4
_cell_length_a 25.206(6)
_cell_length_b 10.392(2)
_cell_length_c 25.457(6)
_cell_measurement_reflns_used 3781
_cell_measurement_temperature 323.00
_cell_measurement_theta_max 21.38
_cell_measurement_theta_min 2.19
_cell_volume 6240(2)
_computing_cell_refinement 'SAINT V8.40B (?, 2016)'
_computing_data_reduction 'SAINT V8.40B (?, 2016)'
_computing_molecular_graphics 'Olex2 1.5 (Dolomanov et al., 2009)'
_computing_publication_material 'Olex2 1.5 (Dolomanov et al., 2009)'
_computing_structure_refinement 'olex2.refine 1.5 (Bourhis et al., 2015)'
_computing_structure_solution 'olex2.solve 1.5 (Bourhis et al., 2015)'
_diffrn_ambient_temperature 323.00
_diffrn_measured_fraction_theta_full 0.999
_diffrn_measured_fraction_theta_max 0.999
_diffrn_measurement_device_type 'Bruker APEX-II CCD'
_diffrn_measurement_method '\f and \w scans'
_diffrn_radiation_type MoK\a
_diffrn_radiation_wavelength 0.71073
_diffrn_reflns_av_R_equivalents 0.0979
_diffrn_reflns_av_unetI/netI 0.0860
_diffrn_reflns_Laue_measured_fraction_full 0.999
_diffrn_reflns_Laue_measured_fraction_max 0.999
_diffrn_reflns_limit_h_max 30
_diffrn_reflns_limit_h_min -28
_diffrn_reflns_limit_k_max 12
_diffrn_reflns_limit_k_min -12
_diffrn_reflns_limit_l_max 30
_diffrn_reflns_limit_l_min -30
_diffrn_reflns_number 24223
_diffrn_reflns_point_group_measured_fraction_full 0.999
_diffrn_reflns_point_group_measured_fraction_max 0.999
_diffrn_reflns_theta_full 25.242
_diffrn_reflns_theta_max 25.350
_diffrn_reflns_theta_min 2.142
_diffrn_source_current 40.0
_diffrn_source_power 1.8
_diffrn_source_voltage 45.0
_diffrn_standards_number 0
_exptl_absorpt_coefficient_mu 5.330
_exptl_absorpt_correction_T_max 0.2616
_exptl_absorpt_correction_T_min 0.1829
_exptl_absorpt_correction_type none
_exptl_absorpt_process_details
;
SADABS-2016/2 (Bruker,2016/2) was used for absorption correction.
wR2(int) was 0.1162 before and 0.0693 after correction.
The Ratio of minimum to maximum transmission is 0.6992.
The \l/2 correction factor is Not present.
;
_exptl_crystal_density_diffrn 1.551
_exptl_crystal_description block
_exptl_crystal_F_000 2880
_exptl_crystal_size_max 0.13
_exptl_crystal_size_mid 0.12
_exptl_crystal_size_min 0.1
_refine_diff_density_max 0.774
_refine_diff_density_min -0.807
_refine_diff_density_rms 0.118
_refine_ls_extinction_method none
_refine_ls_goodness_of_fit_ref 1.008
_refine_ls_hydrogen_treatment constr
_refine_ls_matrix_type full
_refine_ls_number_parameters 370
_refine_ls_number_reflns 5723
_refine_ls_number_restraints 194
_refine_ls_restrained_S_all 0.999
_refine_ls_R_factor_all 0.1156
_refine_ls_R_factor_gt 0.0530
_refine_ls_shift/su_max 0.001
_refine_ls_shift/su_mean 0.000
_refine_ls_structure_factor_coef Fsqd
_refine_ls_weighting_details 'w=1/[\s^2^(Fo^2^)+(0.0355P)^2^+17.9417P] where P=(Fo^2^+2Fc^2^)/3'
_refine_ls_weighting_scheme calc
_refine_ls_wR_factor_gt 0.0910
_refine_ls_wR_factor_ref 0.1131
_reflns_Friedel_coverage 0.000
_reflns_number_gt 3356
_reflns_number_total 5723
_reflns_threshold_expression 'I > 2\s(I)'
_cod_data_source_file d4cc00546e2.cif
_cod_data_source_block lk2023122602_0m
_cod_depositor_comments 'Adding full bibliography for 7132717--7132729.cif.'
_cod_database_code 7132721
_shelx_shelxl_version_number 2018/3
_shelx_space_group_comment
;
The symmetry employed for this shelxl refinement is uniquely defined
by the following loop, which should always be used as a source of
symmetry information in preference to the above space-group names.
They are only intended as comments.
;
_shelx_estimated_absorpt_t_max 0.618
_shelx_estimated_absorpt_t_min 0.544
_olex2_refinement_description
;
1. Fixed Uiso
 At 1.2 times of:
  All C(H) groups, All C(H,H) groups
 At 1.5 times of:
  All C(H,H,H) groups
2. Restrained distances
 C6A-C7A
 2.3 with sigma of 0.02
 C6-C5 \\sim C6A-C5A \\sim C7A-C5A \\sim C7-C5
 with sigma of 0.02
 C17A-C15A \\sim C17-C15 \\sim C16A-C15A \\sim C16-C15
 with sigma of 0.02
 P1-C5A \\sim P1-C5
 with sigma of 0.02
3. Uiso/Uaniso restraints and constraints
C8 \\sim C9 \\sim C10: within 2A with sigma of 0.01 and sigma for terminal
atoms of 0.02 within 2A
C5 \\sim C6 \\sim C7 \\sim C5A \\sim C6A \\sim C7A: within 2A with sigma of
0.01 and sigma for terminal atoms of 0.02 within 2A
C15 \\sim C16 \\sim C17 \\sim C15A \\sim C16A \\sim C17A: within 2A with sigma
of 0.01 and sigma for terminal atoms of 0.02 within 2A
C15 \\sim C16 \\sim C17: within 2A with sigma of 0.01 and sigma for terminal
atoms of 0.02 within 2A
C18 \\sim C19 \\sim C20: within 2A with sigma of 0.01 and sigma for terminal
atoms of 0.02 within 2A
4. Rigid body (RIGU) restrains
 C15, C16, C17
 with sigma for 1-2 distances of 0.004 and sigma for 1-3 distances of 0.004
 C5A, C6A, C7A
 with sigma for 1-2 distances of 0.004 and sigma for 1-3 distances of 0.004
5. Others
 Sof(C15A)=Sof(H15A)=Sof(C16A)=Sof(H16D)=Sof(H16E)=Sof(H16F)=Sof(C17A)=
 Sof(H17D)=Sof(H17E)=Sof(H17F)=Sof(C5A)=Sof(H5A)=Sof(C6A)=Sof(H6AA)=Sof(H6AB)=
 Sof(H6AC)=Sof(C7A)=Sof(H7AA)=Sof(H7AB)=Sof(H7AC)=1-FVAR(1)
 Sof(C5)=Sof(H5)=Sof(C6)=Sof(H6A)=Sof(H6B)=Sof(H6C)=Sof(C7)=Sof(H7A)=Sof(H7B)=
 Sof(H7C)=Sof(C15)=Sof(H15)=Sof(C16)=Sof(H16A)=Sof(H16B)=Sof(H16C)=Sof(C17)=
 Sof(H17A)=Sof(H17B)=Sof(H17C)=FVAR(1)
6.a Ternary CH refined with riding coordinates:
 C5(H5), C8(H8), C15(H15), C18(H18), C15A(H15A), C5A(H5A)
6.b Secondary CH2 refined with riding coordinates:
 C3(H3A,H3B), C4(H4A,H4B), C13(H13A,H13B), C14(H14A,H14B)
6.c Idealised Me refined as rotating group:
 C1(H1A,H1B,H1C), C2(H2A,H2B,H2C), C6(H6A,H6B,H6C), C7(H7A,H7B,H7C), C9(H9A,
 H9B,H9C), C10(H10A,H10B,H10C), C11(H11A,H11B,H11C), C12(H12A,H12B,H12C),
 C16(H16A,H16B,H16C), C17(H17A,H17B,H17C), C19(H19A,H19B,H19C), C20(H20A,H20B,
 H20C), C16A(H16D,H16E,H16F), C17A(H17D,H17E,H17F), C6A(H6AA,H6AB,H6AC),
 C7A(H7AA,H7AB,H7AC)
;
_olex2_submission_special_instructions 'No special instructions were received'

loop_
_space_group_symop_operation_xyz
'x, y, z'
'-x, y, -z+1/2'
'x+1/2, y+1/2, z'
'-x+1/2, y+1/2, -z+1/2'
'-x, -y, -z'
'x, -y, z-1/2'
'-x+1/2, -y+1/2, -z'
'x+1/2, -y+1/2, z-1/2'

loop_
_atom_site_label
_atom_site_type_symbol
_atom_site_fract_x
_atom_site_fract_y
_atom_site_fract_z
_atom_site_U_iso_or_equiv
_atom_site_adp_type
_atom_site_occupancy
_atom_site_site_symmetry_order
_atom_site_calc_flag
_atom_site_refinement_flags_posn
_atom_site_refinement_flags_adp
_atom_site_refinement_flags_occupancy
_atom_site_disorder_assembly
_atom_site_disorder_group
U1 U 0.38989(2) 0.51495(3) 0.63877(2) 0.05955(15) Uani 1 1 d . . . . .
C1 C 0.3656(5) 0.8651(10) 0.6540(5) 0.125(5) Uani 1 1 d . . . . .
H1A H 0.403970 0.857626 0.679557 0.187 Uiso 1 1 calc R U . . .
H1B H 0.347039 0.933937 0.665971 0.187 Uiso 1 1 calc R U . . .
H1C H 0.365443 0.882953 0.617004 0.187 Uiso 1 1 calc R U . . .
P1 P 0.32958(13) 0.3403(3) 0.69135(12) 0.0823(9) Uani 1 1 d D . . . .
N1 N 0.3349(4) 0.7424(8) 0.6534(4) 0.082(3) Uani 1 1 d . . . . .
P2 P 0.44526(12) 0.6915(3) 0.58010(13) 0.0795(9) Uani 1 1 d . . . . .
N2 N 0.3370(4) 0.4985(8) 0.6934(3) 0.082(3) Uani 1 1 d . . . . .
C2 C 0.2788(5) 0.7516(11) 0.6128(6) 0.133(6) Uani 1 1 d . . . . .
H2A H 0.280800 0.763027 0.576141 0.200 Uiso 1 1 calc R U . . .
H2B H 0.259688 0.823846 0.621621 0.200 Uiso 1 1 calc R U . . .
H2C H 0.258250 0.674198 0.613444 0.200 Uiso 1 1 calc R U . . .
C3 C 0.3331(6) 0.7270(12) 0.7092(6) 0.118(5) Uani 1 1 d . . . . .
H3A H 0.309464 0.794102 0.715904 0.141 Uiso 1 1 calc R U . . .
H3B H 0.371027 0.737179 0.736547 0.141 Uiso 1 1 calc R U . . .
N3 N 0.3094(3) 0.5132(8) 0.5588(3) 0.081(3) Uani 1 1 d . . . . .
C4 C 0.3100(5) 0.5967(12) 0.7174(5) 0.107(4) Uani 1 1 d . . . . .
H4A H 0.318503 0.580369 0.757052 0.128 Uiso 1 1 calc R U . . .
H4B H 0.269139 0.594624 0.698617 0.128 Uiso 1 1 calc R U . . .
N4 N 0.2682(4) 0.5053(8) 0.5202(4) 0.097(3) Uani 1 1 d . . . . .
N5 N 0.2287(5) 0.4974(12) 0.4837(5) 0.188(7) Uani 1 1 d . . . . .
C5 C 0.3452(19) 0.272(3) 0.7638(8) 0.153(9) Uani 0.503(14) 1 d D U P A 1
H5 H 0.308845 0.265962 0.769470 0.184 Uiso 0.503(14) 1 calc R U P A 1
N6 N 0.4049(4) 0.2877(7) 0.5842(3) 0.075(2) Uani 1 1 d . . . . .
C6 C 0.3805(15) 0.359(3) 0.8066(12) 0.171(10) Uani 0.503(14) 1 d D U P A 1
H6A H 0.404460 0.407473 0.791854 0.256 Uiso 0.503(14) 1 calc R U P A 1
H6B H 0.403454 0.309969 0.838483 0.256 Uiso 0.503(14) 1 calc R U P A 1
H6C H 0.356784 0.416874 0.817943 0.256 Uiso 0.503(14) 1 calc R U P A 1
C7 C 0.3671(17) 0.142(3) 0.7664(18) 0.178(11) Uani 0.503(14) 1 d D U P A 1
H7A H 0.388032 0.119433 0.804740 0.267 Uiso 0.503(14) 1 calc R U P A 1
H7B H 0.391663 0.136647 0.744923 0.267 Uiso 0.503(14) 1 calc R U P A 1
H7C H 0.336107 0.082791 0.751202 0.267 Uiso 0.503(14) 1 calc R U P A 1
N7 N 0.4448(3) 0.5343(8) 0.5860(4) 0.079(2) Uani 1 1 d . . . . .
C8 C 0.2521(6) 0.2984(14) 0.6694(7) 0.133(5) Uani 1 1 d . U . . .
H8 H 0.237676 0.321591 0.699229 0.160 Uiso 1 1 calc R U . . .
N8 N 0.4667(4) 0.3767(8) 0.7048(4) 0.091(3) Uani 1 1 d . . . . .
N9 N 0.500000 0.3796(9) 0.750000 0.060(3) Uani 1 2 d S T P . .
C9 C 0.2202(6) 0.3640(16) 0.6184(7) 0.172(6) Uani 1 1 d . U . . .
H9A H 0.233707 0.450738 0.619843 0.258 Uiso 1 1 calc R U . . .
H9B H 0.180805 0.365002 0.614213 0.258 Uiso 1 1 calc R U . . .
H9C H 0.224687 0.320069 0.587075 0.258 Uiso 1 1 calc R U . . .
N10 N 0.4568(3) 0.6536(8) 0.7144(4) 0.095(3) Uani 1 1 d . . . . .
C10 C 0.2457(6) 0.1541(14) 0.6583(7) 0.168(6) Uani 1 1 d . U . . .
H10A H 0.257451 0.133072 0.627319 0.252 Uiso 1 1 calc R U . . .
H10B H 0.206779 0.129842 0.649455 0.252 Uiso 1 1 calc R U . . .
H10C H 0.268931 0.108384 0.691138 0.252 Uiso 1 1 calc R U . . .
C11 C 0.3657(5) 0.2772(11) 0.5282(4) 0.116(5) Uani 1 1 d . . . . .
H11A H 0.328800 0.256959 0.528802 0.173 Uiso 1 1 calc R U . . .
H11B H 0.377805 0.210114 0.508966 0.173 Uiso 1 1 calc R U . . .
H11C H 0.364183 0.357320 0.508920 0.173 Uiso 1 1 calc R U . . .
N11 N 0.500000 0.6518(10) 0.750000 0.065(3) Uani 1 2 d S T P . .
C12 C 0.4063(5) 0.1657(9) 0.6145(5) 0.118(5) Uani 1 1 d . . . . .
H12A H 0.435619 0.169765 0.650829 0.177 Uiso 1 1 calc R U . . .
H12B H 0.413791 0.095696 0.593519 0.177 Uiso 1 1 calc R U . . .
H12C H 0.370353 0.152441 0.618799 0.177 Uiso 1 1 calc R U . . .
C13 C 0.4617(6) 0.3070(11) 0.5822(5) 0.109(4) Uani 1 1 d . . . . .
H13A H 0.469278 0.240207 0.559196 0.131 Uiso 1 1 calc R U . . .
H13B H 0.489432 0.298622 0.619855 0.131 Uiso 1 1 calc R U . . .
C14 C 0.4686(5) 0.4386(12) 0.5585(6) 0.117(5) Uani 1 1 d . . . . .
H14A H 0.508363 0.456407 0.566009 0.140 Uiso 1 1 calc R U . . .
H14B H 0.448664 0.440453 0.518249 0.140 Uiso 1 1 calc R U . . .
C15 C 0.5219(14) 0.747(3) 0.5970(15) 0.114(8) Uani 0.503(14) 1 d D U P A 1
H15 H 0.529694 0.749813 0.561863 0.137 Uiso 0.503(14) 1 calc R U P A 1
C16 C 0.5600(10) 0.652(2) 0.6344(13) 0.126(8) Uani 0.503(14) 1 d D U P A 1
H16A H 0.542112 0.615670 0.658643 0.190 Uiso 0.503(14) 1 calc R U P A 1
H16B H 0.594800 0.692983 0.656714 0.190 Uiso 0.503(14) 1 calc R U P A 1
H16C H 0.567972 0.584795 0.612362 0.190 Uiso 0.503(14) 1 calc R U P A 1
C17 C 0.5302(14) 0.878(3) 0.6210(15) 0.130(9) Uani 0.503(14) 1 d D U P A 1
H17A H 0.535199 0.937125 0.594319 0.196 Uiso 0.503(14) 1 calc R U P A 1
H17B H 0.563254 0.878628 0.654574 0.196 Uiso 0.503(14) 1 calc R U P A 1
H17C H 0.497611 0.901873 0.629901 0.196 Uiso 0.503(14) 1 calc R U P A 1
C18 C 0.4239(6) 0.7316(12) 0.5042(5) 0.107(4) Uani 1 1 d . U . . .
H18 H 0.452216 0.694820 0.490341 0.128 Uiso 1 1 calc R U . . .
C19 C 0.3680(6) 0.6710(13) 0.4723(5) 0.136(5) Uani 1 1 d . U . . .
H19A H 0.372154 0.579116 0.473104 0.204 Uiso 1 1 calc R U . . .
H19B H 0.355177 0.700432 0.434126 0.204 Uiso 1 1 calc R U . . .
H19C H 0.340839 0.694534 0.489202 0.204 Uiso 1 1 calc R U . . .
C20 C 0.4227(6) 0.8743(13) 0.4951(6) 0.155(5) Uani 1 1 d . U . . .
H20A H 0.390418 0.910501 0.501382 0.232 Uiso 1 1 calc R U . . .
H20B H 0.420209 0.891706 0.457272 0.232 Uiso 1 1 calc R U . . .
H20C H 0.456757 0.911898 0.520801 0.232 Uiso 1 1 calc R U . . .
C15A C 0.5187(15) 0.745(3) 0.6221(17) 0.117(8) Uani 0.497(14) 1 d D U P A 2
H15A H 0.529905 0.682698 0.653110 0.141 Uiso 0.497(14) 1 calc R U P A 2
C16A C 0.5621(11) 0.726(3) 0.5973(14) 0.131(8) Uani 0.497(14) 1 d D U P A 2
H16D H 0.554603 0.647652 0.575814 0.196 Uiso 0.497(14) 1 calc R U P A 2
H16E H 0.598612 0.720456 0.626481 0.196 Uiso 0.497(14) 1 calc R U P A 2
H16F H 0.561618 0.797135 0.573099 0.196 Uiso 0.497(14) 1 calc R U P A 2
C17A C 0.5207(13) 0.868(3) 0.6514(16) 0.122(9) Uani 0.497(14) 1 d D U P A 2
H17D H 0.513363 0.937190 0.624956 0.183 Uiso 0.497(14) 1 calc R U P A 2
H17E H 0.557488 0.878573 0.679708 0.183 Uiso 0.497(14) 1 calc R U P A 2
H17F H 0.492420 0.867615 0.668722 0.183 Uiso 0.497(14) 1 calc R U P A 2
C5A C 0.3706(15) 0.295(4) 0.7662(8) 0.152(9) Uani 0.497(14) 1 d D U P A 2
H5A H 0.400717 0.359167 0.779929 0.183 Uiso 0.497(14) 1 calc R U P A 2
C6A C 0.3405(15) 0.298(3) 0.8049(12) 0.161(9) Uani 0.497(14) 1 d D U P A 2
H6AA H 0.314047 0.368351 0.795473 0.241 Uiso 0.497(14) 1 calc R U P A 2
H6AB H 0.366946 0.309404 0.842420 0.241 Uiso 0.497(14) 1 calc R U P A 2
H6AC H 0.320293 0.218658 0.802646 0.241 Uiso 0.497(14) 1 calc R U P A 2
C7A C 0.3995(15) 0.171(3) 0.7734(17) 0.155(10) Uani 0.497(14) 1 d D U P A 2
H7AA H 0.371988 0.102973 0.761007 0.233 Uiso 0.497(14) 1 calc R U P A 2
H7AB H 0.421852 0.158148 0.812335 0.233 Uiso 0.497(14) 1 calc R U P A 2
H7AC H 0.423834 0.169170 0.751639 0.233 Uiso 0.497(14) 1 calc R U P A 2

loop_
_atom_site_aniso_label
_atom_site_aniso_U_11
_atom_site_aniso_U_22
_atom_site_aniso_U_33
_atom_site_aniso_U_23
_atom_site_aniso_U_13
_atom_site_aniso_U_12
U1 0.0514(2) 0.0693(3) 0.0507(2) -0.00443(19) 0.00897(15) 0.0025(2)
C1 0.123(11) 0.071(8) 0.185(14) -0.023(8) 0.061(10) 0.003(8)
P1 0.089(2) 0.097(2) 0.0632(18) 0.0054(16) 0.0289(16) 0.0036(17)
N1 0.076(7) 0.082(7) 0.086(7) -0.006(5) 0.026(6) 0.018(5)
P2 0.0634(19) 0.078(2) 0.097(2) -0.0081(16) 0.0284(17) -0.0045(15)
N2 0.096(7) 0.089(6) 0.067(5) -0.005(5) 0.035(5) 0.011(5)
C2 0.088(10) 0.113(10) 0.168(14) -0.008(9) 0.007(10) 0.045(8)
C3 0.143(13) 0.092(10) 0.128(13) -0.011(9) 0.059(11) 0.039(9)
N3 0.060(5) 0.106(7) 0.062(5) 0.003(5) 0.001(4) -0.010(5)
C4 0.123(11) 0.109(10) 0.107(10) -0.002(8) 0.065(9) 0.022(9)
N4 0.080(6) 0.108(8) 0.074(6) 0.022(6) -0.008(5) -0.015(6)
N5 0.131(10) 0.209(14) 0.128(9) 0.054(9) -0.072(8) -0.072(9)
C5 0.26(2) 0.097(13) 0.084(10) 0.028(10) 0.037(14) -0.005(15)
N6 0.082(7) 0.071(6) 0.076(6) -0.021(4) 0.033(5) -0.017(5)
C6 0.27(3) 0.121(15) 0.097(13) 0.024(12) 0.030(16) -0.009(16)
C7 0.28(3) 0.107(15) 0.106(12) 0.032(12) 0.018(17) -0.013(18)
N7 0.062(5) 0.090(6) 0.089(6) -0.007(5) 0.033(5) -0.006(4)
C8 0.124(10) 0.137(11) 0.151(12) 0.023(9) 0.064(9) -0.021(9)
N8 0.079(7) 0.096(7) 0.072(6) -0.006(5) -0.004(5) 0.018(5)
N9 0.055(8) 0.054(7) 0.068(8) 0.000 0.017(7) 0.000
C9 0.123(12) 0.192(14) 0.178(14) 0.043(11) 0.025(11) -0.046(10)
N10 0.067(6) 0.095(7) 0.089(7) -0.020(5) -0.013(5) 0.015(5)
C10 0.145(12) 0.165(13) 0.208(14) -0.011(12) 0.081(11) -0.032(11)
C11 0.142(12) 0.109(10) 0.082(9) -0.043(7) 0.022(9) 0.003(8)
N11 0.057(8) 0.064(7) 0.071(9) 0.000 0.018(7) 0.000
C12 0.179(13) 0.054(7) 0.124(10) -0.006(7) 0.058(10) -0.009(7)
C13 0.119(12) 0.103(10) 0.127(11) -0.048(8) 0.068(9) -0.008(8)
C14 0.110(11) 0.095(9) 0.177(14) -0.029(9) 0.091(10) -0.021(8)
C15 0.056(9) 0.100(9) 0.20(2) -0.023(13) 0.059(12) -0.021(8)
C16 0.065(11) 0.111(12) 0.20(2) -0.016(13) 0.044(12) -0.022(9)
C17 0.074(11) 0.108(10) 0.21(2) -0.025(14) 0.048(13) -0.030(9)
C18 0.125(10) 0.104(8) 0.112(9) 0.020(7) 0.067(8) 0.006(8)
C19 0.143(12) 0.161(12) 0.101(10) 0.033(9) 0.041(9) -0.023(10)
C20 0.199(13) 0.117(10) 0.150(11) 0.038(9) 0.063(10) 0.010(10)
C15A 0.060(9) 0.100(9) 0.20(2) -0.024(13) 0.058(12) -0.023(8)
C16A 0.074(11) 0.116(12) 0.21(2) -0.026(13) 0.054(12) -0.025(10)
C17A 0.064(11) 0.108(12) 0.20(2) -0.024(16) 0.054(13) -0.036(10)
C5A 0.26(2) 0.094(12) 0.084(10) 0.029(9) 0.039(14) -0.012(14)
C6A 0.26(3) 0.113(15) 0.092(13) 0.025(12) 0.042(15) -0.021(15)
C7A 0.25(3) 0.089(14) 0.094(12) 0.037(11) 0.026(16) -0.019(16)

loop_
_atom_type_symbol
_atom_type_description
_atom_type_scat_dispersion_real
_atom_type_scat_dispersion_imag
_atom_type_scat_source
C C 0.0033 0.0016 'International Tables Vol C Tables 4.2.6.8 and 6.1.1.4'
H H 0.0000 0.0000 'International Tables Vol C Tables 4.2.6.8 and 6.1.1.4'
N N 0.0061 0.0033 'International Tables Vol C Tables 4.2.6.8 and 6.1.1.4'
P P 0.1023 0.0942 'International Tables Vol C Tables 4.2.6.8 and 6.1.1.4'
U U -9.6767 9.6646 'International Tables Vol C Tables 4.2.6.8 and 6.1.1.4'

loop_
_geom_angle_atom_site_label_1
_geom_angle_atom_site_label_2
_geom_angle_atom_site_label_3
_geom_angle
_geom_angle_site_symmetry_1
_geom_angle_site_symmetry_3
_geom_angle_publ_flag
P1 U1 P2 176.95(8) . . ?
N1 U1 P1 95.7(2) . . ?
N1 U1 P2 83.7(2) . . ?
N1 U1 N6 156.6(3) . . ?
N2 U1 P1 33.4(2) . . ?
N2 U1 N1 63.7(3) . . ?
N2 U1 P2 146.7(2) . . ?
N2 U1 N3 90.9(3) . . ?
N2 U1 N6 116.8(3) . . ?
N2 U1 N7 178.4(3) . . ?
N2 U1 N8 91.6(3) . . ?
N2 U1 N10 87.4(3) . . ?
N3 U1 P1 87.9(2) . . ?
N3 U1 N1 78.7(3) . . ?
N3 U1 P2 89.1(2) . . ?
N3 U1 N6 77.8(3) . . ?
N3 U1 N8 144.3(3) . . ?
N3 U1 N10 145.2(3) . . ?
N6 U1 P1 83.66(19) . . ?
N6 U1 P2 95.72(19) . . ?
N7 U1 P1 147.4(2) . . ?
N7 U1 N1 115.9(3) . . ?
N7 U1 P2 32.6(2) . . ?
N7 U1 N3 90.5(3) . . ?
N7 U1 N6 64.2(3) . . ?
N7 U1 N8 87.6(3) . . ?
N7 U1 N10 91.0(3) . . ?
N8 U1 P1 75.3(2) . . ?
N8 U1 N1 133.3(3) . . ?
N8 U1 P2 107.3(2) . . ?
N8 U1 N6 69.3(3) . . ?
N10 U1 P1 108.4(2) . . ?
N10 U1 N1 69.4(3) . . ?
N10 U1 P2 74.2(2) . . ?
N10 U1 N6 133.1(3) . . ?
N10 U1 N8 70.5(3) . . ?
H1A C1 H1B 109.5 . . ?
H1A C1 H1C 109.5 . . ?
H1B C1 H1C 109.5 . . ?
N1 C1 H1A 109.5 . . ?
N1 C1 H1B 109.5 . . ?
N1 C1 H1C 109.5 . . ?
N2 P1 U1 48.5(3) . . ?
N2 P1 C5 111.1(10) . . ?
N2 P1 C8 109.4(6) . . ?
N2 P1 C5A 101.7(12) . . ?
C5 P1 U1 135.0(12) . . ?
C5 P1 C8 92.4(14) . . ?
C8 P1 U1 130.5(5) . . ?
C5A P1 U1 115.1(12) . . ?
C5A P1 C8 112.6(13) . . ?
C1 N1 U1 116.2(7) . . ?
C2 N1 U1 111.5(7) . . ?
C2 N1 C1 109.1(9) . . ?
C2 N1 C3 110.5(11) . . ?
C3 N1 U1 103.0(6) . . ?
C3 N1 C1 106.3(9) . . ?
N7 P2 U1 47.7(3) . . ?
N7 P2 C15 108.7(9) . . ?
N7 P2 C18 108.0(5) . . ?
N7 P2 C15A 106.2(12) . . ?
C15 P2 U1 133.1(10) . . ?
C18 P2 U1 129.6(4) . . ?
C18 P2 C15 93.7(12) . . ?
C18 P2 C15A 113.2(12) . . ?
C15A P2 U1 115.9(12) . . ?
P1 N2 U1 98.1(4) . . ?
C4 N2 U1 131.7(7) . . ?
C4 N2 P1 129.7(8) . . ?
N1 C2 H2A 109.5 . . ?
N1 C2 H2B 109.5 . . ?
N1 C2 H2C 109.5 . . ?
H2A C2 H2B 109.5 . . ?
H2A C2 H2C 109.5 . . ?
H2B C2 H2C 109.5 . . ?
N1 C3 H3A 109.1 . . ?
N1 C3 H3B 109.1 . . ?
N1 C3 C4 112.4(10) . . ?
H3A C3 H3B 107.9 . . ?
C4 C3 H3A 109.1 . . ?
C4 C3 H3B 109.1 . . ?
N4 N3 U1 175.5(8) . . ?
N2 C4 C3 107.8(10) . . ?
N2 C4 H4A 110.2 . . ?
N2 C4 H4B 110.2 . . ?
C3 C4 H4A 110.2 . . ?
C3 C4 H4B 110.2 . . ?
H4A C4 H4B 108.5 . . ?
N5 N4 N3 179.7(15) . . ?
P1 C5 H5 106.7 . . ?
C6 C5 P1 111(2) . . ?
C6 C5 H5 106.7 . . ?
C6 C5 C7 115(3) . . ?
C7 C5 P1 110(3) . . ?
C7 C5 H5 106.7 . . ?
C11 N6 U1 112.9(6) . . ?
C11 N6 C12 109.7(9) . . ?
C11 N6 C13 108.5(10) . . ?
C12 N6 U1 116.3(6) . . ?
C13 N6 U1 101.8(6) . . ?
C13 N6 C12 107.0(9) . . ?
C5 C6 H6A 109.5 . . ?
C5 C6 H6B 109.5 . . ?
C5 C6 H6C 109.5 . . ?
H6A C6 H6B 109.5 . . ?
H6A C6 H6C 109.5 . . ?
H6B C6 H6C 109.5 . . ?
C5 C7 H7A 109.5 . . ?
C5 C7 H7B 109.5 . . ?
C5 C7 H7C 109.5 . . ?
H7A C7 H7B 109.5 . . ?
H7A C7 H7C 109.5 . . ?
H7B C7 H7C 109.5 . . ?
P2 N7 U1 99.7(4) . . ?
C14 N7 U1 131.9(7) . . ?
C14 N7 P2 128.0(8) . . ?
P1 C8 H8 110.0 . . ?
C9 C8 P1 110.5(10) . . ?
C9 C8 H8 110.0 . . ?
C9 C8 C10 108.1(14) . . ?
C10 C8 P1 108.2(11) . . ?
C10 C8 H8 110.0 . . ?
N9 N8 U1 139.8(8) . . ?
N8 N9 N8 177.1(14) 2_656 . ?
C8 C9 H9A 109.5 . . ?
C8 C9 H9B 109.5 . . ?
C8 C9 H9C 109.5 . . ?
H9A C9 H9B 109.5 . . ?
H9A C9 H9C 109.5 . . ?
H9B C9 H9C 109.5 . . ?
N11 N10 U1 142.1(8) . . ?
C8 C10 H10A 109.5 . . ?
C8 C10 H10B 109.5 . . ?
C8 C10 H10C 109.5 . . ?
H10A C10 H10B 109.5 . . ?
H10A C10 H10C 109.5 . . ?
H10B C10 H10C 109.5 . . ?
N6 C11 H11A 109.5 . . ?
N6 C11 H11B 109.5 . . ?
N6 C11 H11C 109.5 . . ?
H11A C11 H11B 109.5 . . ?
H11A C11 H11C 109.5 . . ?
H11B C11 H11C 109.5 . . ?
N10 N11 N10 178.1(14) . 2_656 ?
N6 C12 H12A 109.5 . . ?
N6 C12 H12B 109.5 . . ?
N6 C12 H12C 109.5 . . ?
H12A C12 H12B 109.5 . . ?
H12A C12 H12C 109.5 . . ?
H12B C12 H12C 109.5 . . ?
N6 C13 H13A 109.1 . . ?
N6 C13 H13B 109.1 . . ?
N6 C13 C14 112.6(10) . . ?
H13A C13 H13B 107.8 . . ?
C14 C13 H13A 109.1 . . ?
C14 C13 H13B 109.1 . . ?
N7 C14 C13 107.3(10) . . ?
N7 C14 H14A 110.3 . . ?
N7 C14 H14B 110.3 . . ?
C13 C14 H14A 110.3 . . ?
C13 C14 H14B 110.3 . . ?
H14A C14 H14B 108.5 . . ?
P2 C15 H15 108.2 . . ?
C16 C15 P2 108(2) . . ?
C16 C15 H15 108.2 . . ?
C17 C15 P2 111(2) . . ?
C17 C15 H15 108.2 . . ?
C17 C15 C16 113(3) . . ?
C15 C16 H16A 109.5 . . ?
C15 C16 H16B 109.5 . . ?
C15 C16 H16C 109.5 . . ?
H16A C16 H16B 109.5 . . ?
H16A C16 H16C 109.5 . . ?
H16B C16 H16C 109.5 . . ?
C15 C17 H17A 109.5 . . ?
C15 C17 H17B 109.5 . . ?
C15 C17 H17C 109.5 . . ?
H17A C17 H17B 109.5 . . ?
H17A C17 H17C 109.5 . . ?
H17B C17 H17C 109.5 . . ?
P2 C18 H18 107.8 . . ?
C19 C18 P2 110.1(9) . . ?
C19 C18 H18 107.8 . . ?
C19 C18 C20 111.7(11) . . ?
C20 C18 P2 111.4(9) . . ?
C20 C18 H18 107.8 . . ?
C18 C19 H19A 109.5 . . ?
C18 C19 H19B 109.5 . . ?
C18 C19 H19C 109.5 . . ?
H19A C19 H19B 109.5 . . ?
H19A C19 H19C 109.5 . . ?
H19B C19 H19C 109.5 . . ?
C18 C20 H20A 109.5 . . ?
C18 C20 H20B 109.5 . . ?
C18 C20 H20C 109.5 . . ?
H20A C20 H20B 109.5 . . ?
H20A C20 H20C 109.5 . . ?
H20B C20 H20C 109.5 . . ?
P2 C15A H15A 102.3 . . ?
C16A C15A P2 117(3) . . ?
C16A C15A H15A 102.3 . . ?
C16A C15A C17A 116(3) . . ?
C17A C15A P2 113.4(19) . . ?
C17A C15A H15A 102.3 . . ?
C15A C16A H16D 109.5 . . ?
C15A C16A H16E 109.5 . . ?
C15A C16A H16F 109.5 . . ?
H16D C16A H16E 109.5 . . ?
H16D C16A H16F 109.5 . . ?
H16E C16A H16F 109.5 . . ?
C15A C17A H17D 109.5 . . ?
C15A C17A H17E 109.5 . . ?
C15A C17A H17F 109.5 . . ?
H17D C17A H17E 109.5 . . ?
H17D C17A H17F 109.5 . . ?
H17E C17A H17F 109.5 . . ?
P1 C5A H5A 105.6 . . ?
C6A C5A P1 117(2) . . ?
C6A C5A H5A 105.6 . . ?
C6A C5A C7A 107.2(19) . . ?
C7A C5A P1 115(2) . . ?
C7A C5A H5A 105.6 . . ?
C5A C6A H6AA 109.5 . . ?
C5A C6A H6AB 109.5 . . ?
C5A C6A H6AC 109.5 . . ?
H6AA C6A H6AB 109.5 . . ?
H6AA C6A H6AC 109.5 . . ?
H6AB C6A H6AC 109.5 . . ?
C5A C7A H7AA 109.5 . . ?
C5A C7A H7AB 109.5 . . ?
C5A C7A H7AC 109.5 . . ?
H7AA C7A H7AB 109.5 . . ?
H7AA C7A H7AC 109.5 . . ?
H7AB C7A H7AC 109.5 . . ?

loop_
_geom_bond_atom_site_label_1
_geom_bond_atom_site_label_2
_geom_bond_distance
_geom_bond_site_symmetry_2
_geom_bond_publ_flag
U1 P1 2.972(3) . ?
U1 N1 2.830(8) . ?
U1 P2 3.002(3) . ?
U1 N2 2.247(9) . ?
U1 N3 2.312(8) . ?
U1 N6 2.832(8) . ?
U1 N7 2.252(9) . ?
U1 N8 2.518(8) . ?
U1 N10 2.517(8) . ?
C1 H1A 0.9600 . ?
C1 H1B 0.9600 . ?
C1 H1C 0.9600 . ?
C1 N1 1.488(13) . ?
P1 N2 1.654(8) . ?
P1 C5 1.881(18) . ?
P1 C8 1.884(14) . ?
P1 C5A 1.880(17) . ?
N1 C2 1.431(12) . ?
N1 C3 1.446(14) . ?
P2 N7 1.641(8) . ?
P2 C15 1.92(4) . ?
P2 C18 1.860(12) . ?
P2 C15A 1.86(4) . ?
N2 C4 1.474(12) . ?
C2 H2A 0.9600 . ?
C2 H2B 0.9600 . ?
C2 H2C 0.9600 . ?
C3 H3A 0.9700 . ?
C3 H3B 0.9700 . ?
C3 C4 1.517(15) . ?
N3 N4 1.154(10) . ?
C4 H4A 0.9700 . ?
C4 H4B 0.9700 . ?
N4 N5 1.099(11) . ?
C5 H5 0.9800 . ?
C5 C6 1.45(2) . ?
C5 C7 1.460(19) . ?
N6 C11 1.425(11) . ?
N6 C12 1.477(12) . ?
N6 C13 1.464(13) . ?
C6 H6A 0.9600 . ?
C6 H6B 0.9600 . ?
C6 H6C 0.9600 . ?
C7 H7A 0.9600 . ?
C7 H7B 0.9600 . ?
C7 H7C 0.9600 . ?
N7 C14 1.461(13) . ?
C8 H8 0.9800 . ?
C8 C9 1.435(16) . ?
C8 C10 1.524(17) . ?
N8 N9 1.161(8) . ?
C9 H9A 0.9600 . ?
C9 H9B 0.9600 . ?
C9 H9C 0.9600 . ?
N10 N11 1.146(8) . ?
C10 H10A 0.9600 . ?
C10 H10B 0.9600 . ?
C10 H10C 0.9600 . ?
C11 H11A 0.9600 . ?
C11 H11B 0.9600 . ?
C11 H11C 0.9600 . ?
C12 H12A 0.9600 . ?
C12 H12B 0.9600 . ?
C12 H12C 0.9600 . ?
C13 H13A 0.9700 . ?
C13 H13B 0.9700 . ?
C13 C14 1.530(15) . ?
C14 H14A 0.9700 . ?
C14 H14B 0.9700 . ?
C15 H15 0.9800 . ?
C15 C16 1.474(19) . ?
C15 C17 1.468(17) . ?
C16 H16A 0.9600 . ?
C16 H16B 0.9600 . ?
C16 H16C 0.9600 . ?
C17 H17A 0.9600 . ?
C17 H17B 0.9600 . ?
C17 H17C 0.9600 . ?
C18 H18 0.9800 . ?
C18 C19 1.494(15) . ?
C18 C20 1.499(15) . ?
C19 H19A 0.9600 . ?
C19 H19B 0.9600 . ?
C19 H19C 0.9600 . ?
C20 H20A 0.9600 . ?
C20 H20B 0.9600 . ?
C20 H20C 0.9600 . ?
C15A H15A 0.9800 . ?
C15A C16A 1.457(19) . ?
C15A C17A 1.473(17) . ?
C16A H16D 0.9600 . ?
C16A H16E 0.9600 . ?
C16A H16F 0.9600 . ?
C17A H17D 0.9600 . ?
C17A H17E 0.9600 . ?
C17A H17F 0.9600 . ?
C5A H5A 0.9800 . ?
C5A C6A 1.441(19) . ?
C5A C7A 1.461(17) . ?
C6A H6AA 0.9600 . ?
C6A H6AB 0.9600 . ?
C6A H6AC 0.9600 . ?
C7A H7AA 0.9600 . ?
C7A H7AB 0.9600 . ?
C7A H7AC 0.9600 . ?

loop_
_geom_torsion_atom_site_label_1
_geom_torsion_atom_site_label_2
_geom_torsion_atom_site_label_3
_geom_torsion_atom_site_label_4
_geom_torsion
_geom_torsion_site_symmetry_1
_geom_torsion_site_symmetry_2
_geom_torsion_site_symmetry_3
_geom_torsion_site_symmetry_4
_geom_torsion_publ_flag
U1 P1 N2 C4 172.6(11) . . . . ?
U1 P1 C5 C6 29(5) . . . . ?
U1 P1 C5 C7 -99(2) . . . . ?
U1 P1 C8 C9 1.0(16) . . . . ?
U1 P1 C8 C10 119.1(9) . . . . ?
U1 P1 C5A C6A 136(3) . . . . ?
U1 P1 C5A C7A -97(2) . . . . ?
U1 N1 C3 C4 -49.7(11) . . . . ?
U1 P2 N7 C14 173.8(11) . . . . ?
U1 P2 C18 C19 5.6(12) . . . . ?
U1 P2 C18 C20 130.1(9) . . . . ?
U1 P2 C15A C16A 127(3) . . . . ?
U1 P2 C15A C17A -93(2) . . . . ?
U1 N2 C4 C3 -11.4(14) . . . . ?
U1 N6 C13 C14 -50.3(11) . . . . ?
U1 N7 C14 C13 -13.2(15) . . . . ?
C1 N1 C3 C4 -172.3(10) . . . . ?
P1 N2 C4 C3 178.4(8) . . . . ?
N1 C3 C4 N2 44.7(14) . . . . ?
P2 N7 C14 C13 174.9(8) . . . . ?
N2 P1 C5 C6 -22(4) . . . . ?
N2 P1 C5 C7 -151(2) . . . . ?
N2 P1 C8 C9 52.4(14) . . . . ?
N2 P1 C8 C10 170.6(10) . . . . ?
N2 P1 C5A C6A 86(3) . . . . ?
N2 P1 C5A C7A -147(2) . . . . ?
C2 N1 C3 C4 69.4(12) . . . . ?
C5 P1 N2 U1 132.1(16) . . . . ?
C5 P1 N2 C4 -55.3(19) . . . . ?
C5 P1 C8 C9 165.7(17) . . . . ?
C5 P1 C8 C10 -76.1(15) . . . . ?
N6 C13 C14 N7 46.3(13) . . . . ?
N7 P2 C18 C19 55.1(11) . . . . ?
N7 P2 C18 C20 179.5(9) . . . . ?
N7 P2 C15A C16A 77(3) . . . . ?
N7 P2 C15A C17A -143(2) . . . . ?
C8 P1 N2 U1 -127.4(6) . . . . ?
C8 P1 N2 C4 45.2(11) . . . . ?
C8 P1 C5 C6 -134(4) . . . . ?
C8 P1 C5 C7 97(3) . . . . ?
C8 P1 C5A C6A -31(3) . . . . ?
C8 P1 C5A C7A 96(2) . . . . ?
C11 N6 C13 C14 69.0(12) . . . . ?
C12 N6 C13 C14 -172.7(9) . . . . ?
C15 P2 N7 U1 131.9(12) . . . . ?
C15 P2 N7 C14 -54.3(15) . . . . ?
C15 P2 C18 C19 166.1(13) . . . . ?
C15 P2 C18 C20 -69.4(13) . . . . ?
C18 P2 N7 U1 -127.7(5) . . . . ?
C18 P2 N7 C14 46.2(11) . . . . ?
C18 P2 C15A C16A -41(3) . . . . ?
C18 P2 C15A C17A 98(2) . . . . ?
C15A P2 N7 U1 110.5(10) . . . . ?
C15A P2 N7 C14 -75.6(14) . . . . ?
C15A P2 C18 C19 172.5(13) . . . . ?
C15A P2 C18 C20 -63.1(15) . . . . ?
C5A P1 N2 U1 113.3(11) . . . . ?
C5A P1 N2 C4 -74.1(15) . . . . ?
C5A P1 C8 C9 164.7(16) . . . . ?
C5A P1 C8 C10 -77.1(16) . . . . ?
